data_1551257
loop_
_publ_author_name
'May, N\'ora V.'
'G\'al, G. Tam\'as'
'Szentendrei, Zsolt'
'Korecz, L\'aszl\'o'
'May, Zolt\'an'
'Ferlin, Maria Grazia'
'Dean, Annalisa'
'Bombicz, Petra'
'Di Marco, Valerio B.'

_publ_section_title
;
 Relationship between solid state structure and solution stability of
 copper(ii)--hydroxypyridinecarboxylate complexes
;
_journal_issue 27
_journal_name_full 'New Journal of Chemistry'
_journal_page_first 10699
_journal_paper_doi 10.1039/C9NJ01469A
_journal_volume 43
_journal_year 2019
_chemical_formula_moiety 'C54 H60 Cu3 N6 O24, 12(H2 O), 4(H O), 2(O)'
_chemical_formula_sum 'C54 H88 Cu3 N6 O42'
_chemical_formula_weight 1683.92
_chemical_name_systematic
'"'bis(\m2-4-hydroxy-1-(2-hydroxyethyl)-6-methyl-3-pyridinecarboxylato)-bis(\m2-4-hydroxy-1-(2-hydroxyethyl)-6-methyl-3-pyridinecarboxylato)-bis(\m2-4-hydroxy-1-(2-hydroxyethyl)-6-methyl-3-pyridinecarboxylato)-tri-copper(II) nonahydrate'"'
_space_group_crystal_system triclinic
_space_group_IT_number 2
_space_group_name_Hall '-P 1'
_space_group_name_H-M_alt 'P -1'
_symmetry_space_group_name_Hall '-P 1'
_symmetry_space_group_name_H-M 'P -1'
_atom_sites_solution_hydrogens mixed
_atom_sites_solution_primary difmap
_atom_sites_solution_secondary difmap
_audit_creation_method SHELXL-2014/7
_audit_update_record
;
2019-05-15 deposited with the CCDC.    2019-06-05 downloaded from the CCDC.
;
_cell_angle_alpha 98.9780(10)
_cell_angle_beta 91.0710(10)
_cell_angle_gamma 113.1190(10)
_cell_formula_units_Z 1
_cell_length_a 12.1956(4)
_cell_length_b 12.4877(4)
_cell_length_c 12.6185(5)
_cell_measurement_reflns_used 47047
_cell_measurement_temperature 103(2)
_cell_measurement_theta_max 27.46
_cell_measurement_theta_min 3.04
_cell_volume 1738.97(11)
_computing_cell_refinement 'CrystalClear (Rigaku/MSC Inc., 2005)'
_computing_data_collection 'CrystalClear (Rigaku/MSC Inc., 2005)'
_computing_data_reduction 'CrystalClear (Rigaku/MSC Inc., 2005)'
_computing_molecular_graphics 'Mercury (Macrae, 2006)'
_computing_publication_material 'Spek, A.L. (2015). Acta Cryst. C71, 9-18.'
_computing_structure_refinement 'SHELXL-2014/7 (Sheldrick, 2014)'
_computing_structure_solution 'Sir2014 (Burla, 2015)'
_diffrn_ambient_temperature 103(2)
_diffrn_detector_area_resol_mean 10.0000
_diffrn_measured_fraction_theta_full 0.998
_diffrn_measured_fraction_theta_max 0.997
_diffrn_measurement_details
;
 scan:  N=1,PHI=180.0,CHI=0.0,OMEGA=25.0,195.0,5.0,COUPLE=0.00                 
 scan:  N=2,PHI=270.0,CHI=45.0,OMEGA=26.0,216.0,5.0,COUPLE=0.00                
 scan:  N=3,PHI=90.0,CHI=45.0,OMEGA=25.0,225.0,5.0,COUPLE=0.00                 
 scan:  N=4,PHI=0.0,CHI=45.0,OMEGA=28.0,193.0,5.0,COUPLE=0.00                  
 scan:  N=5,PHI=180.0,CHI=45.0,OMEGA=60.0,200.0,5.0,COUPLE=0.00                
 scan:  N=6,PHI=90.0,CHI=0.0,OMEGA=100.0,200.0,5.0,COUPLE=0.00                 
 Orientation Matrix:
    UB11  0.0834 UB12  0.0623 UB13  0.0078
    UB21 -0.0006 UB22  0.0104 UB23  0.0802
    UB31  0.0325 UB32 -0.0620 UB33  0.0008
    Matrix type: 'd*Trek'
;
_diffrn_measurement_device_type 'Rigaku RAXIS-RAPID II.'
_diffrn_measurement_method dtprofit.ref
_diffrn_radiation_detector RX
_diffrn_radiation_monochromator 'Graphite Monochromator'
_diffrn_radiation_source 'Sealed Tube'
_diffrn_radiation_type MoK\a
_diffrn_radiation_wavelength 0.71073
_diffrn_reflns_av_R_equivalents 0.0458
_diffrn_reflns_av_unetI/netI 0.0237
_diffrn_reflns_Laue_measured_fraction_full 0.998
_diffrn_reflns_Laue_measured_fraction_max 0.997
_diffrn_reflns_limit_h_max 15
_diffrn_reflns_limit_h_min -15
_diffrn_reflns_limit_k_max 16
_diffrn_reflns_limit_k_min -16
_diffrn_reflns_limit_l_max 16
_diffrn_reflns_limit_l_min -16
_diffrn_reflns_number 70996
_diffrn_reflns_point_group_measured_fraction_full 0.998
_diffrn_reflns_point_group_measured_fraction_max 0.997
_diffrn_reflns_theta_full 25.242
_diffrn_reflns_theta_max 27.457
_diffrn_reflns_theta_min 3.034
_diffrn_source_current 40.0000
_diffrn_source_power 2.0000
_diffrn_source_voltage 50.0000
_exptl_absorpt_coefficient_mu 1.018
_exptl_absorpt_correction_T_max 0.8784
_exptl_absorpt_correction_T_min 0.6660
_exptl_absorpt_correction_type numerical
_exptl_absorpt_process_details
;
 T.Higashi, Numerical Absorption Correction, NUMABS, 2002
;
_exptl_crystal_colour Blue
_exptl_crystal_density_diffrn 1.608
_exptl_crystal_description Chunk
_exptl_crystal_F_000 877
_exptl_crystal_recrystallization_method 'Re-crystallisation from solvent: water'
_exptl_crystal_size_max 0.25
_exptl_crystal_size_mid 0.25
_exptl_crystal_size_min 0.25
_refine_diff_density_max 0.873
_refine_diff_density_min -0.694
_refine_diff_density_rms 0.115
_refine_ls_extinction_method none
_refine_ls_goodness_of_fit_ref 1.088
_refine_ls_hydrogen_treatment mixed
_refine_ls_matrix_type full
_refine_ls_number_parameters 494
_refine_ls_number_reflns 7929
_refine_ls_number_restraints 1
_refine_ls_restrained_S_all 1.088
_refine_ls_R_factor_all 0.0508
_refine_ls_R_factor_gt 0.0415
_refine_ls_shift/su_max 0.000
_refine_ls_shift/su_mean 0.000
_refine_ls_structure_factor_coef Fsqd
_refine_ls_weighting_details 'w=1/[\s^2^(Fo^2^)+(0.0558P)^2^+2.1123P] where P=(Fo^2^+2Fc^2^)/3'
_refine_ls_weighting_scheme calc
_refine_ls_wR_factor_gt 0.1063
_refine_ls_wR_factor_ref 0.1168
_reflns_Friedel_coverage 0.000
_reflns_number_gt 6746
_reflns_number_total 7929
_reflns_threshold_expression 'I > 2\s(I)'
_cod_data_source_file c9nj01469a2.cif
_cod_data_source_block 5
_cod_depositor_comments
;
The following automatic conversions were performed:

'_exptl_absorpt_correction_type' value 'Numerical' changed to
'numerical' according to
/home/data/users/saulius/crontab/automatic-downloads/rss-feeds/RSC/lib/dictionaries/cif_core.dic
dictionary named 'cif_core.dic' version 2.4.2 from 2011-04-26.

Automatic conversion script
Id: cif_fix_values 4973 2017-02-22 13:04:09Z antanas 

 Adding full bibliography for 1551256--1551260.cif.
;
_cod_database_code 1551257
_shelx_shelxl_version_number 2014/7
_shelx_space_group_comment
;
The symmetry employed for this shelxl refinement is uniquely defined
by the following loop, which should always be used as a source of
symmetry information in preference to the above space-group names.
They are only intended as comments.
;
_shelx_estimated_absorpt_t_min 0.785
_shelx_estimated_absorpt_t_max 0.785

loop_
_space_group_symop_operation_xyz
'x, y, z'
'-x, -y, -z'

loop_
_atom_site_label
_atom_site_type_symbol
_atom_site_fract_x
_atom_site_fract_y
_atom_site_fract_z
_atom_site_U_iso_or_equiv
_atom_site_adp_type
_atom_site_occupancy
_atom_site_site_symmetry_order
_atom_site_calc_flag
_atom_site_refinement_flags_posn
_atom_site_refinement_flags_adp
_atom_site_refinement_flags_occupancy
Cu1 Cu 0.16103(2) 0.37057(2) 0.57337(2) 0.01565(9) Uani 1 1 d . . .
Cu2 Cu 0.5000 1.0000 0.5000 0.02261(11) Uani 1 2 d S . P
O3 O 0.13287(14) 0.30223(14) 0.70419(13) 0.0176(3) Uani 1 1 d . . .
O2 O 0.04862(15) 0.22520(14) 0.48517(13) 0.0194(3) Uani 1 1 d . . .
O1 O -0.11028(15) 0.05628(15) 0.44513(13) 0.0211(4) Uani 1 1 d . . .
O4 O -0.13960(16) -0.21207(16) 0.82124(15) 0.0246(4) Uani 1 1 d . . .
H4 H -0.1769 -0.2479 0.8690 0.037 Uiso 1 1 calc R U .
O13 O 0.19479(14) 0.42861(15) 0.44031(13) 0.0195(3) Uani 1 1 d . . .
O12 O 0.30330(14) 0.49533(15) 0.65161(13) 0.0198(3) Uani 1 1 d . . .
O11 O 0.48541(15) 0.63941(16) 0.67472(14) 0.0236(4) Uani 1 1 d . . .
O14 O 0.64930(15) 0.92448(15) 0.44431(14) 0.0231(4) Uani 1 1 d . . .
H14 H 0.7210 0.9725 0.4591 0.035 Uiso 1 1 calc R U .
O23 O 0.48130(16) 0.93040(15) 0.63092(14) 0.0243(4) Uani 1 1 d . . .
O22 O 0.37177(16) 0.86111(15) 0.41852(14) 0.0245(4) Uani 1 1 d . . .
O21 O 0.19316(15) 0.71457(16) 0.39389(13) 0.0231(4) Uani 1 1 d . . .
O24 O 0.02724(15) 0.45204(16) 0.62186(13) 0.0212(4) Uani 1 1 d . . .
H24 H -0.0409 0.3988 0.6008 0.032 Uiso 1 1 calc R U .
N1 N -0.15243(17) 0.00679(17) 0.75463(16) 0.0168(4) Uani 1 1 d . . .
N11 N 0.51160(17) 0.65883(17) 0.35719(16) 0.0168(4) Uani 1 1 d . . .
N21 N 0.16004(19) 0.70575(18) 0.71369(16) 0.0192(4) Uani 1 1 d . . .
C2 C -0.1318(2) 0.0277(2) 0.65389(18) 0.0168(4) Uani 1 1 d . . .
H2 H -0.1842 -0.0282 0.5960 0.020 Uiso 1 1 calc R U .
C3 C -0.03992(19) 0.1249(2) 0.62945(18) 0.0155(4) Uani 1 1 d . . .
C4 C 0.0419(2) 0.2083(2) 0.71575(18) 0.0162(4) Uani 1 1 d . . .
C5 C 0.0170(2) 0.1833(2) 0.82060(18) 0.0183(5) Uani 1 1 d . . .
H5 H 0.0682 0.2371 0.8802 0.022 Uiso 1 1 calc R U .
C6 C -0.0774(2) 0.0853(2) 0.84017(19) 0.0182(5) Uani 1 1 d . . .
C7 C -0.0336(2) 0.1358(2) 0.51271(18) 0.0166(4) Uani 1 1 d . . .
C8 C -0.2548(2) -0.1044(2) 0.7657(2) 0.0202(5) Uani 1 1 d . . .
H8A H -0.3237 -0.1159 0.7159 0.024 Uiso 1 1 calc R U .
H8B H -0.2790 -0.0977 0.8400 0.024 Uiso 1 1 calc R U .
C9 C -0.2229(2) -0.2113(2) 0.7409(2) 0.0214(5) Uani 1 1 d . . .
H9A H -0.2969 -0.2843 0.7349 0.026 Uiso 1 1 calc R U .
H9B H -0.1884 -0.2116 0.6705 0.026 Uiso 1 1 calc R U .
C10 C -0.1035(2) 0.0626(2) 0.9518(2) 0.0254(5) Uani 1 1 d . . .
H10A H -0.0414 0.1242 1.0037 0.038 Uiso 1 1 calc R U .
H10B H -0.1044 -0.0150 0.9583 0.038 Uiso 1 1 calc R U .
H10C H -0.1816 0.0637 0.9666 0.038 Uiso 1 1 calc R U .
C12 C 0.4985(2) 0.6477(2) 0.46136(19) 0.0169(4) Uani 1 1 d . . .
H12 H 0.5645 0.6938 0.5130 0.020 Uiso 1 1 calc R U .
C13 C 0.3946(2) 0.57309(19) 0.49695(18) 0.0153(4) Uani 1 1 d . . .
C14 C 0.2951(2) 0.5041(2) 0.41926(18) 0.0161(4) Uani 1 1 d . . .
C15 C 0.3116(2) 0.5218(2) 0.31100(19) 0.0181(5) Uani 1 1 d . . .
H15 H 0.2464 0.4795 0.2578 0.022 Uiso 1 1 calc R U .
C16 C 0.4167(2) 0.5967(2) 0.28005(19) 0.0174(5) Uani 1 1 d . . .
C17 C 0.3949(2) 0.5697(2) 0.61588(18) 0.0156(4) Uani 1 1 d . . .
C18 C 0.6278(2) 0.7422(2) 0.3283(2) 0.0216(5) Uani 1 1 d . . .
H18A H 0.6409 0.7129 0.2542 0.026 Uiso 1 1 calc R U .
H18B H 0.6932 0.7445 0.3776 0.026 Uiso 1 1 calc R U .
C19 C 0.6329(2) 0.8660(2) 0.3350(2) 0.0232(5) Uani 1 1 d . . .
H19A H 0.6998 0.9119 0.2955 0.028 Uiso 1 1 calc R U .
H19B H 0.5576 0.8620 0.3003 0.028 Uiso 1 1 calc R U .
C20 C 0.4332(2) 0.6119(2) 0.1649(2) 0.0231(5) Uani 1 1 d . . .
H20A H 0.3569 0.5672 0.1211 0.035 Uiso 1 1 calc R U .
H20B H 0.4929 0.5824 0.1381 0.035 Uiso 1 1 calc R U .
H20C H 0.4606 0.6959 0.1604 0.035 Uiso 1 1 calc R U .
C22 C 0.1739(2) 0.7173(2) 0.61001(19) 0.0194(5) Uani 1 1 d . . .
H22 H 0.1070 0.6745 0.5586 0.023 Uiso 1 1 calc R U .
C23 C 0.2796(2) 0.7877(2) 0.57398(19) 0.0188(5) Uani 1 1 d . . .
C24 C 0.3805(2) 0.8541(2) 0.65109(19) 0.0213(5) Uani 1 1 d . . .
C25 C 0.3628(2) 0.8321(2) 0.7586(2) 0.0251(5) Uani 1 1 d . . .
H25 H 0.4293 0.8691 0.8113 0.030 Uiso 1 1 calc R U .
C26 C 0.2565(2) 0.7612(2) 0.7896(2) 0.0232(5) Uani 1 1 d . . .
C27 C 0.2815(2) 0.7882(2) 0.45490(19) 0.0189(5) Uani 1 1 d . . .
C28 C 0.0407(2) 0.6289(2) 0.7415(2) 0.0231(5) Uani 1 1 d . . .
H28A H -0.0220 0.6318 0.6925 0.028 Uiso 1 1 calc R U .
H28B H 0.0290 0.6584 0.8161 0.028 Uiso 1 1 calc R U .
C29 C 0.0288(2) 0.5025(2) 0.73213(19) 0.0229(5) Uani 1 1 d . . .
H29A H 0.0967 0.5006 0.7748 0.027 Uiso 1 1 calc R U .
H29B H -0.0461 0.4552 0.7617 0.027 Uiso 1 1 calc R U .
C30 C 0.2408(3) 0.7419(2) 0.9038(2) 0.0298(6) Uani 1 1 d . . .
H30A H 0.3155 0.7907 0.9488 0.045 Uiso 1 1 calc R U .
H30B H 0.2202 0.6583 0.9066 0.045 Uiso 1 1 calc R U .
H30C H 0.1764 0.7642 0.9307 0.045 Uiso 1 1 calc R U .
O31 O 0.27066(17) 0.45682(17) 0.89627(14) 0.0278(4) Uani 1 1 d . . .
H31O H 0.3303 0.5200 0.8940 0.042 Uiso 1 1 d R U .
H31W H 0.2455 0.4247 0.8323 0.042 Uiso 1 1 d R U .
O32 O 0.08433(18) -0.08163(18) 0.77172(15) 0.0313(4) Uani 1 1 d . . .
H32O H 0.0944 -0.0631 0.7097 0.047 Uiso 1 1 d R U .
H32W H 0.0390 -0.1339 0.7929 0.047 Uiso 1 1 d R U .
O33 O 0.48133(18) 0.6560(2) 0.89053(15) 0.0389(5) Uani 1 1 d . . .
H33W H 0.5484 0.6599 0.9112 0.058 Uiso 1 1 d R U .
H33O H 0.4831 0.6682 0.8271 0.058 Uiso 1 1 d R U .
O34 O -0.1060(2) 0.5013(2) 0.95638(17) 0.0370(5) Uani 1 1 d D . .
O35 O 0.6013(3) 1.0752(2) 0.84006(18) 0.0603(8) Uani 1 1 d . . .
H35W H 0.5778 1.0413 0.7767 0.090 Uiso 1 1 d R U .
H35O H 0.6415 1.1464 0.8400 0.090 Uiso 1 1 d R U .
O37 O 0.2153(2) 0.7221(3) 0.17329(17) 0.0569(7) Uani 1 1 d . . .
H37O H 0.2177 0.7143 0.2376 0.085 Uiso 1 1 d R U .
H37W H 0.1883 0.6555 0.1349 0.085 Uiso 1 1 d R U .
O39 O 0.4529(3) 1.0996(3) 0.9967(2) 0.0728(9) Uani 1 1 d . . .
H39O H 0.4244 1.0440 1.0329 0.109 Uiso 1 1 d R U .
H39W H 0.4845 1.0745 0.9444 0.109 Uiso 1 1 d R U .
O36 O -0.28836(18) -0.3082(2) 0.97152(17) 0.0434(6) Uani 1 1 d . . .
H36W H -0.2815 -0.3485 1.0075 0.065 Uiso 1 1 d R U .
O38A O 0.2589(3) 0.1121(3) 0.8878(2) 0.0329(7) Uani 0.7 1 d . . P
O28B O 0.3161(8) 0.0766(8) 0.9104(6) 0.052(2) Uani 0.3 1 d . . P
H34O H -0.145(2) 0.514(3) 0.998(2) 0.025(8) Uiso 1 1 d D . .

loop_
_atom_site_aniso_label
_atom_site_aniso_U_11
_atom_site_aniso_U_22
_atom_site_aniso_U_33
_atom_site_aniso_U_23
_atom_site_aniso_U_13
_atom_site_aniso_U_12
Cu1 0.01305(14) 0.01587(15) 0.01346(14) 0.00332(10) -0.00013(10) 0.00075(11)
Cu2 0.0254(2) 0.0174(2) 0.0169(2) 0.00189(16) -0.00925(16) 0.00097(17)
O3 0.0155(8) 0.0157(8) 0.0164(8) 0.0046(6) 0.0005(6) 0.0000(6)
O2 0.0201(8) 0.0166(8) 0.0142(8) 0.0025(6) 0.0017(6) -0.0002(7)
O1 0.0182(8) 0.0199(8) 0.0169(8) 0.0026(7) -0.0011(6) -0.0006(7)
O4 0.0229(9) 0.0270(10) 0.0246(9) 0.0124(7) 0.0017(7) 0.0081(8)
O13 0.0142(8) 0.0205(8) 0.0171(8) 0.0054(6) -0.0001(6) -0.0009(7)
O12 0.0157(8) 0.0204(8) 0.0170(8) 0.0052(7) -0.0012(6) 0.0002(7)
O11 0.0175(8) 0.0258(9) 0.0189(8) 0.0057(7) -0.0038(7) -0.0007(7)
O14 0.0191(9) 0.0218(9) 0.0204(9) 0.0030(7) -0.0033(7) 0.0003(7)
O23 0.0272(9) 0.0185(8) 0.0205(9) 0.0032(7) -0.0094(7) 0.0026(7)
O22 0.0261(9) 0.0206(9) 0.0179(8) 0.0007(7) -0.0063(7) 0.0012(7)
O21 0.0197(8) 0.0264(9) 0.0161(8) -0.0014(7) -0.0036(7) 0.0039(7)
O24 0.0180(8) 0.0265(9) 0.0142(8) -0.0037(7) -0.0026(6) 0.0067(7)
N1 0.0128(9) 0.0169(9) 0.0184(10) 0.0061(7) 0.0013(7) 0.0023(8)
N11 0.0126(9) 0.0156(9) 0.0211(10) 0.0058(8) 0.0039(7) 0.0033(8)
N21 0.0242(10) 0.0189(10) 0.0161(9) 0.0007(8) -0.0013(8) 0.0114(8)
C2 0.0156(11) 0.0170(11) 0.0163(11) 0.0027(8) 0.0003(8) 0.0049(9)
C3 0.0123(10) 0.0171(11) 0.0162(11) 0.0041(9) 0.0013(8) 0.0046(9)
C4 0.0147(11) 0.0158(11) 0.0182(11) 0.0040(9) 0.0006(8) 0.0059(9)
C5 0.0178(11) 0.0184(11) 0.0152(11) 0.0027(9) 0.0005(9) 0.0038(9)
C6 0.0179(11) 0.0204(12) 0.0162(11) 0.0045(9) 0.0019(9) 0.0071(9)
C7 0.0129(10) 0.0187(11) 0.0171(11) 0.0047(9) 0.0023(8) 0.0046(9)
C8 0.0129(11) 0.0205(12) 0.0222(12) 0.0082(9) 0.0029(9) -0.0005(9)
C9 0.0201(12) 0.0175(11) 0.0216(12) 0.0064(9) 0.0008(9) 0.0013(9)
C10 0.0278(13) 0.0268(13) 0.0170(12) 0.0065(10) 0.0032(10) 0.0052(11)
C12 0.0144(11) 0.0152(11) 0.0205(11) 0.0023(9) 0.0000(9) 0.0057(9)
C13 0.0143(10) 0.0137(10) 0.0168(11) 0.0032(8) 0.0006(8) 0.0042(9)
C14 0.0147(11) 0.0144(10) 0.0176(11) 0.0033(8) 0.0016(8) 0.0041(9)
C15 0.0154(11) 0.0191(11) 0.0171(11) 0.0029(9) -0.0010(8) 0.0044(9)
C16 0.0184(11) 0.0149(11) 0.0188(11) 0.0033(9) 0.0029(9) 0.0064(9)
C17 0.0147(10) 0.0140(10) 0.0178(11) 0.0033(8) 0.0000(8) 0.0054(9)
C18 0.0119(11) 0.0238(12) 0.0254(12) 0.0070(10) 0.0048(9) 0.0022(9)
C19 0.0210(12) 0.0215(12) 0.0195(12) 0.0067(9) -0.0015(9) -0.0007(10)
C20 0.0217(12) 0.0236(12) 0.0198(12) 0.0042(10) 0.0053(9) 0.0042(10)
C22 0.0236(12) 0.0195(12) 0.0172(11) -0.0007(9) -0.0034(9) 0.0123(10)
C23 0.0236(12) 0.0168(11) 0.0165(11) -0.0005(9) -0.0044(9) 0.0101(10)
C24 0.0290(13) 0.0148(11) 0.0188(12) 0.0010(9) -0.0070(10) 0.0086(10)
C25 0.0323(14) 0.0183(12) 0.0187(12) 0.0018(9) -0.0104(10) 0.0049(11)
C26 0.0349(14) 0.0169(12) 0.0169(11) -0.0004(9) -0.0056(10) 0.0110(11)
C27 0.0210(12) 0.0169(11) 0.0180(11) -0.0014(9) -0.0036(9) 0.0086(9)
C28 0.0236(12) 0.0316(14) 0.0155(11) 0.0010(10) 0.0010(9) 0.0137(11)
C29 0.0270(13) 0.0257(13) 0.0122(11) -0.0012(9) -0.0012(9) 0.0084(11)
C30 0.0401(16) 0.0259(14) 0.0176(12) 0.0018(10) -0.0056(11) 0.0081(12)
O31 0.0286(10) 0.0362(11) 0.0155(8) 0.0042(7) -0.0003(7) 0.0101(8)
O32 0.0398(11) 0.0340(11) 0.0228(9) 0.0113(8) 0.0098(8) 0.0150(9)
O33 0.0288(11) 0.0727(16) 0.0204(10) 0.0179(10) 0.0036(8) 0.0223(11)
O34 0.0428(12) 0.0473(13) 0.0226(10) 0.0056(9) 0.0123(9) 0.0197(11)
O35 0.102(2) 0.0369(13) 0.0265(12) -0.0061(10) -0.0253(13) 0.0177(14)
O37 0.0473(14) 0.105(2) 0.0167(10) -0.0088(12) -0.0057(9) 0.0359(15)
O39 0.0557(17) 0.090(2) 0.0502(17) -0.0073(16) 0.0051(13) 0.0123(16)
O36 0.0271(11) 0.0577(14) 0.0356(12) 0.0288(11) -0.0059(9) -0.0007(10)
O38A 0.0346(17) 0.0343(17) 0.0201(14) 0.0049(12) -0.0002(12) 0.0035(14)
O28B 0.047(5) 0.050(5) 0.027(4) -0.002(4) 0.010(4) -0.012(4)

loop_
_atom_type_symbol
_atom_type_description
_atom_type_scat_dispersion_real
_atom_type_scat_dispersion_imag
_atom_type_scat_source
C C 0.0033 0.0016 'International Tables Vol C Tables 4.2.6.8 and 6.1.1.4'
H H 0.0000 0.0000 'International Tables Vol C Tables 4.2.6.8 and 6.1.1.4'
O O 0.0106 0.0060 'International Tables Vol C Tables 4.2.6.8 and 6.1.1.4'
Cu Cu 0.3201 1.2651 'International Tables Vol C Tables 4.2.6.8 and 6.1.1.4'
N N 0.0061 0.0033 'International Tables Vol C Tables 4.2.6.8 and 6.1.1.4'

loop_
_geom_angle_atom_site_label_1
_geom_angle_atom_site_label_2
_geom_angle_atom_site_label_3
_geom_angle
_geom_angle_site_symmetry_1
_geom_angle_site_symmetry_3
O13 Cu1 O12 93.34(7) . .
O13 Cu1 O2 85.57(7) . .
O12 Cu1 O2 164.32(8) . .
O13 Cu1 O3 175.14(7) . .
O12 Cu1 O3 87.28(7) . .
O2 Cu1 O3 92.53(7) . .
O13 Cu1 O24 96.82(7) . .
O12 Cu1 O24 98.22(7) . .
O2 Cu1 O24 97.44(7) . .
O3 Cu1 O24 87.86(7) . .
O22 Cu2 O22 180.0 2_676 .
O22 Cu2 O23 87.41(7) 2_676 .
O22 Cu2 O23 92.59(7) . .
O22 Cu2 O23 92.59(7) 2_676 2_676
O22 Cu2 O23 87.41(7) . 2_676
O23 Cu2 O23 180.0 . 2_676
O22 Cu2 O14 91.89(7) 2_676 2_676
O22 Cu2 O14 88.11(7) . 2_676
O23 Cu2 O14 88.42(7) . 2_676
O23 Cu2 O14 91.58(7) 2_676 2_676
O22 Cu2 O14 88.11(7) 2_676 .
O22 Cu2 O14 91.89(7) . .
O23 Cu2 O14 91.58(7) . .
O23 Cu2 O14 88.42(7) 2_676 .
O14 Cu2 O14 180.0 2_676 .
C4 O3 Cu1 125.17(14) . .
C7 O2 Cu1 129.96(15) . .
C9 O4 H4 109.5 . .
C14 O13 Cu1 126.13(15) . .
C17 O12 Cu1 129.62(15) . .
C19 O14 Cu2 115.73(15) . .
C19 O14 H14 109.5 . .
Cu2 O14 H14 115.8 . .
C24 O23 Cu2 122.23(15) . .
C27 O22 Cu2 127.20(16) . .
C29 O24 Cu1 119.67(14) . .
C29 O24 H24 109.5 . .
Cu1 O24 H24 106.1 . .
C2 N1 C6 119.42(19) . .
C2 N1 C8 116.73(19) . .
C6 N1 C8 123.82(19) . .
C12 N11 C16 120.13(19) . .
C12 N11 C18 118.8(2) . .
C16 N11 C18 121.05(19) . .
C22 N21 C26 119.9(2) . .
C22 N21 C28 118.1(2) . .
C26 N21 C28 121.9(2) . .
N1 C2 C3 124.2(2) . .
N1 C2 H2 117.9 . .
C3 C2 H2 117.9 . .
C2 C3 C4 118.5(2) . .
C2 C3 C7 116.7(2) . .
C4 C3 C7 124.8(2) . .
O3 C4 C5 119.4(2) . .
O3 C4 C3 125.0(2) . .
C5 C4 C3 115.7(2) . .
C6 C5 C4 123.2(2) . .
C6 C5 H5 118.4 . .
C4 C5 H5 118.4 . .
C5 C6 N1 119.1(2) . .
C5 C6 C10 122.1(2) . .
N1 C6 C10 118.8(2) . .
O1 C7 O2 122.0(2) . .
O1 C7 C3 118.4(2) . .
O2 C7 C3 119.6(2) . .
N1 C8 C9 111.68(19) . .
N1 C8 H8A 109.3 . .
C9 C8 H8A 109.3 . .
N1 C8 H8B 109.3 . .
C9 C8 H8B 109.3 . .
H8A C8 H8B 107.9 . .
O4 C9 C8 112.7(2) . .
O4 C9 H9A 109.1 . .
C8 C9 H9A 109.1 . .
O4 C9 H9B 109.1 . .
C8 C9 H9B 109.1 . .
H9A C9 H9B 107.8 . .
C6 C10 H10A 109.5 . .
C6 C10 H10B 109.5 . .
H10A C10 H10B 109.5 . .
C6 C10 H10C 109.5 . .
H10A C10 H10C 109.5 . .
H10B C10 H10C 109.5 . .
N11 C12 C13 123.6(2) . .
N11 C12 H12 118.2 . .
C13 C12 H12 118.2 . .
C12 C13 C14 118.2(2) . .
C12 C13 C17 117.0(2) . .
C14 C13 C17 124.8(2) . .
O13 C14 C15 118.8(2) . .
O13 C14 C13 124.9(2) . .
C15 C14 C13 116.3(2) . .
C16 C15 C14 123.1(2) . .
C16 C15 H15 118.4 . .
C14 C15 H15 118.4 . .
C15 C16 N11 118.7(2) . .
C15 C16 C20 122.3(2) . .
N11 C16 C20 119.1(2) . .
O11 C17 O12 123.1(2) . .
O11 C17 C13 117.7(2) . .
O12 C17 C13 119.23(19) . .
N11 C18 C19 112.3(2) . .
N11 C18 H18A 109.1 . .
C19 C18 H18A 109.1 . .
N11 C18 H18B 109.1 . .
C19 C18 H18B 109.1 . .
H18A C18 H18B 107.9 . .
O14 C19 C18 111.0(2) . .
O14 C19 H19A 109.4 . .
C18 C19 H19A 109.4 . .
O14 C19 H19B 109.4 . .
C18 C19 H19B 109.4 . .
H19A C19 H19B 108.0 . .
C16 C20 H20A 109.5 . .
C16 C20 H20B 109.5 . .
H20A C20 H20B 109.5 . .
C16 C20 H20C 109.5 . .
H20A C20 H20C 109.5 . .
H20B C20 H20C 109.5 . .
N21 C22 C23 123.8(2) . .
N21 C22 H22 118.1 . .
C23 C22 H22 118.1 . .
C22 C23 C24 118.5(2) . .
C22 C23 C27 117.3(2) . .
C24 C23 C27 124.2(2) . .
O23 C24 C25 119.5(2) . .
O23 C24 C23 125.4(2) . .
C25 C24 C23 115.1(2) . .
C26 C25 C24 123.7(2) . .
C26 C25 H25 118.1 . .
C24 C25 H25 118.1 . .
C25 C26 N21 118.7(2) . .
C25 C26 C30 122.2(2) . .
N21 C26 C30 119.1(2) . .
O21 C27 O22 121.7(2) . .
O21 C27 C23 118.3(2) . .
O22 C27 C23 120.0(2) . .
N21 C28 C29 110.8(2) . .
N21 C28 H28A 109.5 . .
C29 C28 H28A 109.5 . .
N21 C28 H28B 109.5 . .
C29 C28 H28B 109.5 . .
H28A C28 H28B 108.1 . .
O24 C29 C28 110.4(2) . .
O24 C29 H29A 109.6 . .
C28 C29 H29A 109.6 . .
O24 C29 H29B 109.6 . .
C28 C29 H29B 109.6 . .
H29A C29 H29B 108.1 . .
C26 C30 H30A 109.5 . .
C26 C30 H30B 109.5 . .
H30A C30 H30B 109.5 . .
C26 C30 H30C 109.5 . .
H30A C30 H30C 109.5 . .
H30B C30 H30C 109.5 . .
H31O O31 H31W 106.4 . .
H32O O32 H32W 133.5 . .
H33W O33 H33O 108.5 . .
H35W O35 H35O 108.2 . .
H37O O37 H37W 108.7 . .
H39O O39 H39W 107.0 . .

loop_
_geom_bond_atom_site_label_1
_geom_bond_atom_site_label_2
_geom_bond_distance
_geom_bond_site_symmetry_2
Cu1 O13 1.9197(16) .
Cu1 O12 1.9353(16) .
Cu1 O2 1.9421(16) .
Cu1 O3 1.9499(16) .
Cu1 O24 2.2843(17) .
Cu2 O22 1.9401(17) 2_676
Cu2 O22 1.9401(17) .
Cu2 O23 1.9604(17) .
Cu2 O23 1.9604(17) 2_676
Cu2 O14 2.4265(19) 2_676
Cu2 O14 2.4265(19) .
O3 C4 1.291(3) .
O2 C7 1.276(3) .
O1 C7 1.251(3) .
O4 C9 1.426(3) .
O4 H4 0.8400 .
O13 C14 1.281(3) .
O12 C17 1.284(3) .
O11 C17 1.241(3) .
O14 C19 1.427(3) .
O14 H14 0.8400 .
O23 C24 1.285(3) .
O22 C27 1.270(3) .
O21 C27 1.253(3) .
O24 C29 1.432(3) .
O24 H24 0.8400 .
N1 C2 1.346(3) .
N1 C6 1.376(3) .
N1 C8 1.488(3) .
N11 C12 1.349(3) .
N11 C16 1.381(3) .
N11 C18 1.484(3) .
N21 C22 1.345(3) .
N21 C26 1.376(3) .
N21 C28 1.479(3) .
C2 C3 1.373(3) .
C2 H2 0.9500 .
C3 C4 1.433(3) .
C3 C7 1.501(3) .
C4 C5 1.417(3) .
C5 C6 1.372(3) .
C5 H5 0.9500 .
C6 C10 1.496(3) .
C8 C9 1.520(4) .
C8 H8A 0.9900 .
C8 H8B 0.9900 .
C9 H9A 0.9900 .
C9 H9B 0.9900 .
C10 H10A 0.9800 .
C10 H10B 0.9800 .
C10 H10C 0.9800 .
C12 C13 1.379(3) .
C12 H12 0.9500 .
C13 C14 1.430(3) .
C13 C17 1.508(3) .
C14 C15 1.423(3) .
C15 C16 1.364(3) .
C15 H15 0.9500 .
C16 C20 1.501(3) .
C18 C19 1.511(4) .
C18 H18A 0.9900 .
C18 H18B 0.9900 .
C19 H19A 0.9900 .
C19 H19B 0.9900 .
C20 H20A 0.9800 .
C20 H20B 0.9800 .
C20 H20C 0.9800 .
C22 C23 1.377(4) .
C22 H22 0.9500 .
C23 C24 1.432(3) .
C23 C27 1.504(3) .
C24 C25 1.430(4) .
C25 C26 1.358(4) .
C25 H25 0.9500 .
C26 C30 1.501(3) .
C28 C29 1.513(4) .
C28 H28A 0.9900 .
C28 H28B 0.9900 .
C29 H29A 0.9900 .
C29 H29B 0.9900 .
C30 H30A 0.9800 .
C30 H30B 0.9800 .
C30 H30C 0.9800 .
O31 H31O 0.8426 .
O31 H31W 0.8369 .
O32 H32O 0.8478 .
O32 H32W 0.7619 .
O33 H33W 0.8348 .
O33 H33O 0.8368 .
O34 H34O 0.761(18) .
O35 H35W 0.8311 .
O35 H35O 0.8307 .
O37 H37O 0.8336 .
O37 H37W 0.8300 .
O39 H39O 0.8527 .
O39 H39W 0.8502 .
O36 H36W 0.7547 .
O38A O28B 1.020(11) .
